data_1575255
loop_
_publ_author_name
'Chen, Zhongwei'
'Wu, Jin'
'Deng, Zeyu'
'Chen, Congcong'
'Feng, Jianning'
'Ma, Baixu'
'Tao, Lizhi'
'Mao, Lingling'
'Lu, Haipeng'

_publ_section_title
;
 Topochemical photocycloaddition in two-dimensional lead-halide
 coordination polymers with tunable phosphorescence.
;
_journal_issue 35
_journal_name_full 'Chemical science'
_journal_page_first 16004
_journal_page_last 16015
_journal_paper_doi 10.1039/d5sc04306a
_journal_volume 16
_journal_year 2025
_chemical_formula_moiety 'C12 H10 I2 N2 Pb'
_chemical_formula_sum 'C12 H10 I2 N2 Pb'
_chemical_formula_weight 643.252
_space_group_crystal_system monoclinic
_space_group_IT_number 12
_space_group_name_Hall '-C 2y'
_space_group_name_H-M_alt 'C 1 2/m 1'
_symmetry_Int_Tables_number 12
_audit_creation_date 2024-12-03
_audit_creation_method
;
Olex2 1.5
(compiled 2024.02.16 svn.r378c4104 for OlexSys, GUI svn.r6928)
;
_audit_update_record
;
2024-12-03 deposited with the CCDC.	2025-07-29 downloaded from the CCDC.
;
_cell_angle_alpha 90
_cell_angle_beta 95.427(6)
_cell_angle_gamma 90
_cell_formula_units_Z 2
_cell_length_a 11.995(2)
_cell_length_b 14.728(3)
_cell_length_c 4.3566(8)
_cell_measurement_reflns_used 5254
_cell_measurement_temperature 173.00
_cell_measurement_theta_max 25.54
_cell_measurement_theta_min 2.20
_cell_volume 766.2(2)
_computing_cell_refinement 'SAINT V8.40B (?, 2016)'
_computing_data_reduction 'SAINT V8.40B (?, 2016)'
_computing_molecular_graphics 'Olex2 1.5 (Dolomanov et al., 2009)'
_computing_publication_material 'Olex2 1.5 (Dolomanov et al., 2009)'
_computing_structure_refinement 'olex2.refine 1.5 (Bourhis et al., 2015)'
_computing_structure_solution 'SHELXT 2018/2 (Sheldrick, 2018)'
_diffrn_ambient_temperature 173.00
_diffrn_detector_area_resol_mean 7.9
_diffrn_detector_type 'CCD area detector'
_diffrn_measured_fraction_theta_full 0.9973
_diffrn_measured_fraction_theta_max 0.9934
_diffrn_measurement_device 'three-circle diffractometer'
_diffrn_measurement_device_type 'Bruker APEX-II CCD'
_diffrn_measurement_method '\f and \w scans'
_diffrn_radiation_type 'Mo K\a'
_diffrn_radiation_wavelength 0.71073
_diffrn_reflns_av_R_equivalents 0.0693
_diffrn_reflns_av_unetI/netI 0.0331
_diffrn_reflns_Laue_measured_fraction_full 0.9973
_diffrn_reflns_Laue_measured_fraction_max 0.9934
_diffrn_reflns_limit_h_max 14
_diffrn_reflns_limit_h_min -14
_diffrn_reflns_limit_k_max 17
_diffrn_reflns_limit_k_min -17
_diffrn_reflns_limit_l_max 5
_diffrn_reflns_limit_l_min -5
_diffrn_reflns_number 7498
_diffrn_reflns_point_group_measured_fraction_full 0.9973
_diffrn_reflns_point_group_measured_fraction_max 0.9934
_diffrn_reflns_theta_full 25.2417
_diffrn_reflns_theta_max 25.54
_diffrn_reflns_theta_min 3.41
_exptl_absorpt_coefficient_mu 15.022
_exptl_absorpt_correction_T_max 0.7452
_exptl_absorpt_correction_T_min 0.4488
_exptl_absorpt_correction_type none
_exptl_absorpt_process_details
;
SADABS-2016/2 (Bruker,2016/2) was used for absorption correction.
wR2(int) was 0.1275 before and 0.0859 after correction.
The Ratio of minimum to maximum transmission is 0.6023.
The \l/2 correction factor is Not present.
;
_exptl_crystal_colour yellow
_exptl_crystal_colour_primary yellow
_exptl_crystal_density_diffrn 2.788
_exptl_crystal_description block
_exptl_crystal_F_000 561.475
_exptl_crystal_size_max 0.102
_exptl_crystal_size_mid 0.098
_exptl_crystal_size_min 0.095
_refine_diff_density_max 1.7424
_refine_diff_density_min -1.7567
_refine_diff_density_rms 0.2700
_refine_ls_d_res_high 0.8241
_refine_ls_d_res_low 5.9708
_refine_ls_extinction_coef 0.0009(5)
_refine_ls_extinction_expression Fc^*^=kFc[1+0.001xFc^2^\l^3^/sin(2\q)]^-1/4^
_refine_ls_goodness_of_fit_ref 1.0210
_refine_ls_hydrogen_treatment constr
_refine_ls_matrix_type full
_refine_ls_number_constraints 6
_refine_ls_number_parameters 49
_refine_ls_number_reflns 747
_refine_ls_number_restraints 30
_refine_ls_restrained_S_all 0.9998
_refine_ls_R_factor_all 0.0444
_refine_ls_R_factor_gt 0.0420
_refine_ls_shift/su_max 0.0002
_refine_ls_shift/su_mean 0.0001
_refine_ls_structure_factor_coef Fsqd
_refine_ls_weighting_details 'w=1/[\s^2^(Fo^2^)+(0.0499P)^2^+25.9813P] where P=(Fo^2^+2Fc^2^)/3'
_refine_ls_weighting_scheme calc
_refine_ls_wR_factor_gt 0.1014
_refine_ls_wR_factor_ref 0.1032
_reflns_Friedel_coverage 0.0
_reflns_limit_h_max 14
_reflns_limit_h_min -14
_reflns_limit_k_max 17
_reflns_limit_k_min 0
_reflns_limit_l_max 5
_reflns_limit_l_min 0
_reflns_number_gt 712
_reflns_number_total 747
_reflns_threshold_expression I>=2u(I)
_cod_data_source_file d5sc04306a2.cif
_cod_data_source_block b
_cod_depositor_comments 'Adding full bibliography for 1575246--1575255.cif.'
_cod_original_cell_volume 766.2(3)
_cod_database_code 1575255
_olex2_refinement_description
;
1. Fixed Uiso
 At 1.2 times of:
  All C(H) groups
2. Uiso/Uaniso restraints and constraints
Uanis(C3) \\sim Ueq, Uanis(C2) \\sim Ueq, Uanis(C1) \\sim Ueq, Uanis(N1) \\sim
Ueq: with sigma of 0.01 and sigma for terminal atoms of 0.02
Uanis(C) \\sim Ueq: with sigma of 0.001 and sigma for terminal atoms of 0.002
3. Others
 Fixed Sof: C(0.5) H(0.5)
4.a Aromatic/amide H refined with riding coordinates:
 C1(H1), C2(H2), C(H)
;
_olex2_submission_special_instructions 'No special instructions were received'

loop_
_space_group_symop_id
_space_group_symop_operation_xyz
1 x,y,z
2 -x,y,-z
3 -x,-y,-z
4 x,-y,z
5 x+1/2,y+1/2,z
6 -x+1/2,y+1/2,-z
7 -x+1/2,-y+1/2,-z
8 x+1/2,-y+1/2,z

loop_
_atom_site_label
_atom_site_type_symbol
_atom_site_fract_x
_atom_site_fract_y
_atom_site_fract_z
_atom_site_U_iso_or_equiv
_atom_site_adp_type
_atom_site_occupancy
_atom_site_site_symmetry_order
_atom_site_refinement_flags_posn
_atom_site_refinement_flags_adp
_atom_site_refinement_flags_occupancy
Pb01 Pb 0.0 0.5 1.0 0.0316(4) Uani 1.000000 4 S T P
I002 I 0.19530(8) 0.5 0.5500(2) 0.0561(4) Uani 1.000000 2 S T P
N1 N 0.0 0.3189(10) 1.0 0.053(3) Uani 1.000000 2 S TU P
C1 C 0.0801(14) 0.2687(11) 0.895(4) 0.077(4) Uani 1.000000 1 . U .
H1 H 0.1407(14) 0.3006(11) 0.819(4) 0.092(5) Uiso 1.000000 1 R . .
C2 C 0.0843(16) 0.1787(12) 0.884(5) 0.086(5) Uani 1.000000 1 . U .
H2 H 0.1444(16) 0.1491(12) 0.798(5) 0.103(6) Uiso 1.000000 1 R . .
C3 C 0.0 0.1282(17) 1.0 0.085(7) Uani 1.000000 2 S TU P
C C 0.0326(17) 0.0284(11) 0.931(5) 0.038(5) Uani 0.500000 1 . U P
H H 0.0904(17) 0.0109(11) 0.808(5) 0.045(6) Uiso 0.500000 1 R . P

loop_
_atom_site_aniso_label
_atom_site_aniso_U_11
_atom_site_aniso_U_22
_atom_site_aniso_U_33
_atom_site_aniso_U_12
_atom_site_aniso_U_13
_atom_site_aniso_U_23
Pb01 0.0311(5) 0.0441(5) 0.0207(4) -0.000000 0.0083(3) 0.000000
I002 0.0263(6) 0.1190(11) 0.0241(6) -0.000000 0.0070(4) 0.000000
N1 0.052(6) 0.048(6) 0.056(7) -0.000000 -0.002(4) 0.000000
C1 0.074(7) 0.069(7) 0.086(8) 0.007(4) 0.001(4) -0.007(4)
C2 0.088(8) 0.076(7) 0.091(8) 0.009(4) -0.005(4) -0.001(4)
C3 0.090(10) 0.076(9) 0.086(10) -0.000000 -0.009(5) 0.000000
C 0.037(5) 0.038(5) 0.038(5) 0.0000(5) 0.0036(5) 0.0000(5)

loop_
_atom_type_symbol
_atom_type_scat_dispersion_real
_atom_type_scat_dispersion_imag
_atom_type_scat_Cromer_Mann_a1
_atom_type_scat_Cromer_Mann_a2
_atom_type_scat_Cromer_Mann_a3
_atom_type_scat_Cromer_Mann_a4
_atom_type_scat_Cromer_Mann_b1
_atom_type_scat_Cromer_Mann_b2
_atom_type_scat_Cromer_Mann_b3
_atom_type_scat_Cromer_Mann_b4
_atom_type_scat_Cromer_Mann_c
_atom_type_scat_source
_atom_type_scat_dispersion_source
C 0.00313 0.00162 2.31000 1.02000 1.58860 0.86500 20.84390 10.20750 0.56870 51.65120 0.21560 'International Tables Volume C Table 6.1.1.4 (pp. 500-502)' 'Brennan, Cowan, Rev. Sci. Instrum., 1992, 63, 850'
H 0.00000 0.00000 0.49300 0.32291 0.14019 0.04081 10.51090 26.12570 3.14236 57.79970 0.00304 'International Tables Volume C Table 6.1.1.4 (pp. 500-502)' 'Brennan, Cowan, Rev. Sci. Instrum., 1992, 63, 850'
I -0.43777 1.82087 20.14720 18.99490 7.51380 2.27350 4.34700 0.38140 27.76600 66.87760 4.07120 'International Tables Volume C Table 6.1.1.4 (pp. 500-502)' 'Brennan, Cowan, Rev. Sci. Instrum., 1992, 63, 850'
N 0.00612 0.00332 12.21260 3.13220 2.01250 1.16630 0.00570 9.89330 28.99750 0.58260 -11.52900 'International Tables Volume C Table 6.1.1.4 (pp. 500-502)' 'Brennan, Cowan, Rev. Sci. Instrum., 1992, 63, 850'
Pb -3.30794 10.14446 31.06170 13.06370 18.44200 5.96960 0.69020 2.35760 8.61800 47.25790 13.41180 'International Tables Volume C Table 6.1.1.4 (pp. 500-502)' 'Brennan, Cowan, Rev. Sci. Instrum., 1992, 63, 850'

loop_
_geom_angle_atom_site_label_1
_geom_angle_atom_site_label_2
_geom_angle_atom_site_label_3
_geom_angle
_geom_angle_site_symmetry_1
_geom_angle_site_symmetry_3
_geom_angle_publ_flag
I002 Pb01 I002 180.0 . 2_557 ?
I002 Pb01 I002 86.09(2) 2_556 2_557 ?
I002 Pb01 I002 86.09(2) . 1_556 ?
I002 Pb01 I002 180.0 2_556 1_556 ?
N1 Pb01 I002 90.0 . . ?
N1 Pb01 I002 90.0 3_567 2_556 ?
N1 Pb01 I002 90.0 . 2_557 ?
N1 Pb01 I002 90.0 . 2_556 ?
N1 Pb01 I002 90.0 . 1_556 ?
N1 Pb01 I002 90.0 3_567 2_557 ?
N1 Pb01 I002 90.0 3_567 . ?
N1 Pb01 I002 90.0 3_567 1_556 ?
N1 Pb01 N1 180.0 . 3_567 ?
C1 N1 Pb01 123.8(9) . 3_567 ?
C1 N1 Pb01 123.8(9) 2_557 3_567 ?
C1 N1 C1 112.3(18) 2_557 . ?
H1 C1 N1 116.6(9) . . ?
C2 C1 N1 126.8(19) . . ?
C2 C1 H1 116.6(13) . . ?
H2 C2 C1 120.3(13) . . ?
C3 C2 C1 119(2) . . ?
C3 C2 H2 120.3(12) . . ?
C2 C3 C2 115(2) 2_557 . ?
C C3 C2 103.3(12) . . ?
C C3 C2 141.4(16) 2_557 . ?
C C3 C2 141.4(16) . 2_557 ?
C C3 C2 103.3(12) 2_557 2_557 ?
C C3 C 38.7(16) 2_557 . ?
C C C3 110(2) 3_557 . ?
H C C3 125.1(8) . . ?

loop_
_geom_bond_atom_site_label_1
_geom_bond_atom_site_label_2
_geom_bond_distance
_geom_bond_site_symmetry_2
_geom_bond_publ_flag
Pb01 I002 3.1888(10) 1_556 ?
Pb01 I002 3.1937(10) . ?
Pb01 I002 3.1937(10) 2_557 ?
Pb01 I002 3.1888(10) 2_556 ?
Pb01 N1 2.667(14) . ?
Pb01 N1 2.667(14) 3_567 ?
N1 C1 1.328(18) . ?
N1 C1 1.328(18) 2_557 ?
C1 H1 0.9500 . ?
C1 C2 1.33(2) . ?
C2 H2 0.9500 . ?
C2 C3 1.39(2) . ?
C3 C 1.56(3) . ?
C3 C 1.56(3) 2_557 ?
C C 1.33(4) 3_557 ?
C H 0.9500 . ?

loop_
_geom_torsion_atom_site_label_1
_geom_torsion_atom_site_label_2
_geom_torsion_atom_site_label_3
_geom_torsion_atom_site_label_4
_geom_torsion
_geom_torsion_site_symmetry_1
_geom_torsion_site_symmetry_2
_geom_torsion_site_symmetry_3
_geom_torsion_site_symmetry_4
_geom_torsion_publ_flag
Pb01 N1 C1 C2 -179.0(14) 3_567 . . . ?
Pb01 N1 C1 C2 -179.0(14) . . 2_557 2_557 ?
Pb01 N1 C1 C2 -179.0(14) 4_565 2_557 . . ?
Pb01 N1 C1 C2 -179.0(14) . . . . ?
N1 C1 C2 C3 -2.0(19) . . . . ?
N1 C1 C2 C3 -2.0(19) 2_557 . . . ?
C1 C2 C3 C2 1(3) . . . 2_557 ?
C1 C2 C3 C 177.4(17) . . . . ?
C1 C2 C3 C -173.8(15) . . . 2_557 ?
C2 C3 C C -13.8(14) . . 2_557 4 ?
C2 C3 C C 171.2(19) . . . 3_557 ?
C3 C C C3 180.0(16) . . 3_557 3_557 ?
C3 C C C3 -180.0(16) 4 3_557 . . ?

loop_
_restr_U_iso_atom_site_label
_restr_U_iso_weight_param
N1 0.0100
C1 0.0100
C2 0.0100
C3 0.0100
C 0.0010
